data_2004854
loop_
_publ_author_name
'Koskenlinna, M.'
'Valkonen, J.'

_publ_section_title
;
 Mercury(II) Selenite Hemihydrate
;
_journal_issue 5
_journal_name_full 'Acta Crystallographica Section C'
_journal_page_first 1070
_journal_page_last 1072
_journal_paper_doi 10.1107/S0108270195016428
_journal_volume 52
_journal_year 1996
_chemical_formula_structural '(Hg Se O3)2 H2 O'
_chemical_formula_sum 'H2 Hg2 O7 Se2'
_chemical_formula_weight 673.11
_chemical_name_common 'Mercury(II) Selenite Hemihydrate'
_chemical_name_systematic 'Mercury(II) Selenite - Water (2/1)'
_space_group_IT_number 14
_symmetry_cell_setting monoclinic
_symmetry_space_group_name_Hall '-P 2ybc'
_symmetry_space_group_name_H-M 'P 1 21/c 1'
_atom_type_scat_source
;
International Tables for X-ray Crystallography
(1974, Vol. IV, Tables 2.2B and 2.3.1)
;
_cell_angle_alpha 90
_cell_angle_beta 92.04(3)
_cell_angle_gamma 90
_cell_formula_units_Z 4
_cell_length_a 5.034(2)
_cell_length_b 13.281(2)
_cell_length_c 11.507(3)
_cell_measurement_reflns_used 25
_cell_measurement_temperature 294
_cell_measurement_theta_max 18
_cell_measurement_theta_min 12
_cell_volume 768.8(4)
_computing_cell_refinement CAD4_Software
_computing_data_collection CAD4_Software_(Enraf-Nonius,_1989)
_computing_data_reduction MolEN_PROCESS_(Fair,_1990)
_computing_molecular_graphics ORTEPII_(Johnson,_1976)
_computing_publication_material MolEN
_computing_structure_refinement MolEN_LSFM
_computing_structure_solution MULTAN_(Main_et_al.,_1982)
_diffrn_measurement_device Enraf_Nonius_CAD4
_diffrn_measurement_method \w/2\q
_diffrn_radiation_monochromator graphite
_diffrn_radiation_source xray_tube
_diffrn_radiation_type Mo_K\a
_diffrn_radiation_wavelength 0.71073
_diffrn_reflns_av_R_equivalents 0.081
_diffrn_reflns_limit_h_max 7
_diffrn_reflns_limit_h_min 0
_diffrn_reflns_limit_k_max 18
_diffrn_reflns_limit_k_min -18
_diffrn_reflns_limit_l_max 16
_diffrn_reflns_limit_l_min -16
_diffrn_reflns_number 4449
_diffrn_reflns_theta_max 29.96
_diffrn_standards_decay_% -16.3
_diffrn_standards_interval_time 60
_diffrn_standards_number 2
_exptl_absorpt_coefficient_mu 49.259
_exptl_absorpt_correction_T_max 0.069
_exptl_absorpt_correction_T_min 0.030
_exptl_absorpt_correction_type 'empirical via \y-scan and spherical (North, Phillips & Mathews, 1968)'
_exptl_crystal_colour colourless
_exptl_crystal_density_diffrn 5.81
_exptl_crystal_density_meas ?
_exptl_crystal_description prism
_exptl_crystal_F_000 1144
_exptl_crystal_size_max 0.10
_exptl_crystal_size_mid 0.05
_exptl_crystal_size_min 0.05
_refine_diff_density_max 2.504
_refine_diff_density_min -2.131
_refine_ls_extinction_coef 0.20E-7
_refine_ls_extinction_method isotropic_(Zachariasen,_1963)
_refine_ls_goodness_of_fit_obs 0.855
_refine_ls_hydrogen_treatment H_atoms_not_located
_refine_ls_matrix_type full
_refine_ls_number_parameters 101
_refine_ls_number_reflns 1079
_refine_ls_R_factor_obs 0.036
_refine_ls_shift/esd_max 0.002
_refine_ls_structure_factor_coef F
_refine_ls_weighting_details 'w = 1/[\sF^2^+(0.02F)^2^+1.00]  (Killean & Lawrence, 1969)'
_refine_ls_weighting_scheme calc
_refine_ls_wR_factor_obs 0.040
_reflns_number_observed 1079
_reflns_number_total 2323
_reflns_observed_criterion >3.0\s(I)
_cod_data_source_file br1119.cif
_cod_data_source_block HgSeO3hemihydrate
_cod_depositor_comments
;
The following automatic conversions were performed:

'_exptl_crystal_density_meas' value 'not_measured' was changed to '?'
- the value is perceived as not measured.

Automatic conversion script
Id: cif_fix_values 3008 2015-01-20 13:52:24Z robertas 

The following automatic conversions were performed:

'_refine_ls_weighting_scheme' value 'calc w =
1/[\sF^2^+(0.02F)^2^+1.00] (Killean & Lawrence, 1969)' was changed to
'calc'. New tag '_refine_ls_weighting_details' was created. The value
of the new tag was set to 'w = 1/[\sF^2^+(0.02F)^2^+1.00] (Killean &
Lawrence, 1969)'.

Automatic conversion script
Id: cif_fix_values 3143 2015-03-26 13:38:13Z robertas 
;
_cod_original_sg_symbol_H-M 'P 21/c'
_cod_database_code 2004854

loop_
_symmetry_equiv_pos_as_xyz
x,y,z
-x,1/2+y,1/2-z
-x,-y,-z
x,1/2-y,1/2+z

loop_
_atom_site_aniso_label
_atom_site_aniso_U_11
_atom_site_aniso_U_22
_atom_site_aniso_U_33
_atom_site_aniso_U_12
_atom_site_aniso_U_13
_atom_site_aniso_U_23
Hg1 0.0282(3) 0.0211(3) 0.0256(3) 0.0000(4) 0.0037(3) -0.0017(3)
Hg2 0.0242(3) 0.0312(4) 0.0298(3) -0.0001(4) 0.0037(3) -0.0027(4)
Se1 0.0247(9) 0.0219(9) 0.0238(9) -0.0008(8) 0.0009(8) -0.0038(8)
Se2 0.0299(9) 0.0270(10) 0.0241(9) -0.0028(9) 0.0028(8) -0.0017(8)
O1 0.029(7) 0.030(8) 0.039(8) 0.001(6) -0.002(7) -0.014(6)
O2 0.029(7) 0.017(6) 0.026(6) 0.000(6) 0.010(6) -0.004(6)
O3 0.037(8) 0.032(8) 0.028(7) -0.002(7) 0.009(6) -0.003(7)
O4 0.090(10) 0.034(8) 0.016(7) -0.012(9) 0.005(8) 0.002(7)
O5 0.011(6) 0.070(10) 0.028(7) -0.003(7) 0.008(6) -0.014(8)
O6 0.035(8) 0.050(10) 0.042(9) -0.009(8) 0.001(7) -0.017(8)
O7 0.070(10) 0.050(10) 0.029(8) 0.004(9) 0.011(8) 0.011(8)

loop_
_atom_site_label
_atom_site_fract_x
_atom_site_fract_y
_atom_site_fract_z
_atom_site_U_iso_or_equiv
_atom_site_thermal_displace_type
Hg1 .2518(2) .02260(6) .36781(7) .0248(3) Uani
Hg2 .7070(2) .18874(7) .22898(7) .0282(3) Uani
Se1 .2260(4) .1344(2) .6136(2) .0234(9) Uani
Se2 .2659(4) .0675(2) .0934(2) .0269(9) Uani
O1 .268(3) .0070(10) .6060(10) .033(8) Uani
O2 -0.105(3) .1410(10) .6230(10) .024(6) Uani
O3 .269(3) .1620(10) .4710(10) .032(8) Uani
O4 .292(4) -.0340(10) .1770(10) .037(9) Uani
O5 .586(3) .1080(10) .0830(10) .029(8) Uani
O6 .174(3) .1500(10) .1970(10) .043(9) Uani
O7 .772(4) .2610(10) .3870(10) .045(9) Uani

loop_
_geom_angle_atom_site_label_1
_geom_angle_atom_site_label_2
_geom_angle_atom_site_label_3
_geom_angle
_geom_angle_publ_flag
O1 Hg1 O1 82.6(4) no
O1 Hg1 O1 82.8(5) no
O1 Hg1 O2 83.2(5) no
O1 Hg1 O3 61.4(5) no
O1 Hg1 O4 155.9(5) no
O1 Hg1 O6 142.8(5) no
O1 Hg1 O1 157.7(5) no
O1 Hg1 O2 62.4(5) no
O1 Hg1 O3 94.9(5) no
O1 Hg1 O4 100.1(6) no
O1 Hg1 O6 93.4(5) no
O1 Hg1 O2 99.2(5) no
O1 Hg1 O3 92.8(5) no
O1 Hg1 O4 86.7(6) no
O1 Hg1 O6 108.4(5) no
O2 Hg1 O3 140.9(5) no
O2 Hg1 O4 77.1(5) no
O2 Hg1 O6 127.5(5) no
O3 Hg1 O4 141.1(6) no
O3 Hg1 O6 82.2(5) no
O4 Hg1 O6 61.3(6) no
O1 Hg2 O2 156.6(4) no
O1 Hg2 O5 93.5(5) no
O1 Hg2 O6 87.0(4) no
O1 Hg2 O6 84.4(5) no
O1 Hg2 O7 81.7(5) no
O2 Hg2 O5 99.5(5) no
O2 Hg2 O6 116.3(5) no
O2 Hg2 O6 75.9(5) no
O2 Hg2 O7 87.8(6) no
O5 Hg2 O6 62.3(5) no
O5 Hg2 O6 91.6(5) no
O5 Hg2 O7 170.5(6) no
O6 Hg2 O6 151.9(5) no
O6 Hg2 O7 109.1(6) no
O6 Hg2 O7 96.1(6) no
O1 Se1 O2 100.1(7) yes
O1 Se1 O3 98.3(7) yes
O2 Se1 O3 102.4(7) yes
O4 Se2 O5 103.8(9) yes
O4 Se2 O6 97.9(8) yes
O5 Se2 O6 97.1(8) yes

loop_
_geom_bond_atom_site_label_1
_geom_bond_atom_site_label_2
_geom_bond_site_symmetry_2
_geom_bond_distance
_geom_bond_publ_flag
Hg1 O1 1_555 2.751(15) yes
Hg1 O1 3_556 2.671(14) yes
Hg1 O1 3_656 2.459(14) yes
Hg1 O2 3_556 2.294(13) yes
Hg1 O3 1_555 2.199(15) yes
Hg1 O4 1_555 2.332(15) yes
Hg1 O6 1_555 2.617(17) yes
Hg2 O1 3_656 3.219(15) yes
Hg2 O2 4_654 2.757(13) yes
Hg2 O5 1_555 2.064(15) yes
Hg2 O6 1_555 2.742(16) yes
Hg2 O6 1_655 2.447(16) yes
Hg2 O7 1_555 2.072(16) yes
Se1 O1 1_555 1.704(15) yes
Se1 O2 1_555 1.675(14) yes
Se1 O3 1_555 1.696(15) yes
Se2 O4 1_555 1.663(16) yes
Se2 O5 1_555 1.705(14) yes
Se2 O6 1_555 1.699(17) yes
